data_7206930
loop_
_publ_author_name
'Zhang, Kou-Lin'
'Hou, Chuan-Tao'
'Song, Jing-Jing'
'Deng, Ye'
'Li, Liang'
'Ng, Seik Weng'
'Diao, Guo-Wang'

_publ_section_title
;
 Temperature and auxiliary ligand-controlled supramolecular assembly in a
 series of Zn(ii)-organic frameworks: syntheses, structures and properties
;
_journal_issue 2
_journal_name_full CrystEngComm
_journal_page_first 590
_journal_paper_doi 10.1039/c1ce05577a
_journal_volume 14
_journal_year 2012
_chemical_formula_moiety 'C15 H13 I N6 O4 Zn, 2(H2 O)'
_chemical_formula_sum 'C15 H17 I N6 O6 Zn'
_chemical_formula_weight 569.62
_chemical_name_systematic
;
?
;
_space_group_IT_number 14
_symmetry_cell_setting monoclinic
_symmetry_space_group_name_Hall '-P 2ybc'
_symmetry_space_group_name_H-M 'P 1 21/c 1'
_atom_sites_solution_hydrogens geom
_atom_sites_solution_primary direct
_atom_sites_solution_secondary difmap
_audit_creation_method SHELXL-97
_cell_angle_alpha 90.00
_cell_angle_beta 107.6600(10)
_cell_angle_gamma 90.00
_cell_formula_units_Z 4
_cell_length_a 10.1291(10)
_cell_length_b 16.9901(17)
_cell_length_c 12.3894(12)
_cell_measurement_reflns_used 3009
_cell_measurement_temperature 296(2)
_cell_measurement_theta_max 23.6994
_cell_measurement_theta_min 2.3975
_cell_volume 2031.7(3)
_computing_cell_refinement 'SAINT (Bruker, 2004)'
_computing_data_collection 'APEX2 (Bruker, 2004)'
_computing_data_reduction 'SAINT (Bruker, 2004)'
_computing_molecular_graphics 'Diamond (CRYSTAL IMPACT, 2001)'
_computing_structure_refinement 'SHELXL-97 (Sheldrick, 1997)'
_computing_structure_solution 'SHELXS-97 (Sheldrick, 1990)'
_diffrn_ambient_temperature 296(2)
_diffrn_detector_area_resol_mean 8.3
_diffrn_measured_fraction_theta_full 0.992
_diffrn_measured_fraction_theta_max 0.992
_diffrn_measurement_device_type 'Bruker APEXII area-detector'
_diffrn_measurement_method '\f and \w'
_diffrn_radiation_monochromator graphite
_diffrn_radiation_source 'fine-focus sealed tube'
_diffrn_radiation_type MoK\a
_diffrn_radiation_wavelength 0.71073
_diffrn_reflns_av_R_equivalents 0.0469
_diffrn_reflns_av_sigmaI/netI 0.0469
_diffrn_reflns_limit_h_max 13
_diffrn_reflns_limit_h_min -13
_diffrn_reflns_limit_k_max 22
_diffrn_reflns_limit_k_min -21
_diffrn_reflns_limit_l_max 16
_diffrn_reflns_limit_l_min -16
_diffrn_reflns_number 17522
_diffrn_reflns_theta_full 27.46
_diffrn_reflns_theta_max 27.46
_diffrn_reflns_theta_min 2.10
_exptl_absorpt_coefficient_mu 2.773
_exptl_absorpt_correction_T_max 0.590
_exptl_absorpt_correction_T_min 0.425
_exptl_absorpt_correction_type empirical
_exptl_absorpt_process_details sadabs
_exptl_crystal_colour yellow
_exptl_crystal_density_diffrn 1.862
_exptl_crystal_density_method 'not measured'
_exptl_crystal_description block
_exptl_crystal_F_000 1120
_exptl_crystal_size_max 0.34
_exptl_crystal_size_mid 0.26
_exptl_crystal_size_min 0.19
_refine_diff_density_max 1.970
_refine_diff_density_min -1.808
_refine_diff_density_rms 0.107
_refine_ls_extinction_method none
_refine_ls_goodness_of_fit_ref 1.018
_refine_ls_hydrogen_treatment constr
_refine_ls_matrix_type full
_refine_ls_number_parameters 262
_refine_ls_number_reflns 4601
_refine_ls_number_restraints 0
_refine_ls_restrained_S_all 1.018
_refine_ls_R_factor_all 0.0762
_refine_ls_R_factor_gt 0.0446
_refine_ls_shift/su_max 0.002
_refine_ls_shift/su_mean 0.000
_refine_ls_structure_factor_coef Fsqd
_refine_ls_weighting_details 'calc w=1/[\s^2^(Fo^2^)+(0.0472P)^2^+3.8171P] where P=(Fo^2^+2Fc^2^)/3'
_refine_ls_weighting_scheme calc
_refine_ls_wR_factor_gt 0.1000
_refine_ls_wR_factor_ref 0.1161
_reflns_number_gt 3116
_reflns_number_total 4601
_reflns_threshold_expression >2sigma(I)
_cod_data_source_file c1ce05577a.txt
_cod_data_source_block zn
_cod_depositor_comments
;
The following automatic conversions were performed:

'_refine_ls_hydrogen_treatment' value 'CONSTR' changed to 'constr'
according to /home/saulius/struct/CIF-dictionaries/cif_core.dic
dictionary named 'cif_core.dic' version 2.4.1 from 2010-06-29.

Automatic conversion script
Id: cif_fix_values 1715 2011-07-08 13:25:40Z adriana 
;
_cod_original_sg_symbol_H-M 'P 21/c'
_cod_database_code 7206930

loop_
_symmetry_equiv_pos_as_xyz
'x, y, z'
'-x, y+1/2, -z+1/2'
'-x, -y, -z'
'x, -y-1/2, z-1/2'

loop_
_atom_site_label
_atom_site_type_symbol
_atom_site_fract_x
_atom_site_fract_y
_atom_site_fract_z
_atom_site_U_iso_or_equiv
_atom_site_adp_type
_atom_site_occupancy
_atom_site_symmetry_multiplicity
_atom_site_calc_flag
_atom_site_refinement_flags
C1 C 0.8278(5) 0.5595(3) 0.6179(4) 0.0341(10) Uani 1 1 d .
C2 C 0.6794(4) 0.5829(3) 0.5586(4) 0.0297(10) Uani 1 1 d .
C3 C 0.6394(5) 0.6129(3) 0.4493(4) 0.0321(10) Uani 1 1 d .
H3 H 0.7037 0.6182 0.4099 0.039 Uiso 1 1 calc R
C4 C 0.5027(5) 0.6348(3) 0.3994(4) 0.0331(10) Uani 1 1 d .
C5 C 0.4047(5) 0.6261(3) 0.4561(4) 0.0317(10) Uani 1 1 d .
H5 H 0.3128 0.6399 0.4211 0.038 Uiso 1 1 calc R
C6 C 0.4456(4) 0.5964(3) 0.5662(4) 0.0291(10) Uani 1 1 d .
C7 C 0.5815(5) 0.5745(3) 0.6161(4) 0.0303(10) Uani 1 1 d .
H7 H 0.6082 0.5539 0.6891 0.036 Uiso 1 1 calc R
C8 C 0.3389(5) 0.5839(3) 0.6286(4) 0.0322(10) Uani 1 1 d .
C9 C 1.2008(5) 0.4128(3) 0.8124(4) 0.0402(12) Uani 1 1 d .
H9 H 1.2733 0.4378 0.8660 0.048 Uiso 1 1 calc R
C10 C 1.0333(5) 0.3878(3) 0.6689(4) 0.0411(12) Uani 1 1 d .
H10 H 0.9647 0.3941 0.5999 0.049 Uiso 1 1 calc R
C11 C 1.2048(7) 0.2841(4) 0.9139(5) 0.0551(16) Uani 1 1 d .
H11A H 1.3046 0.2872 0.9470 0.066 Uiso 1 1 calc R
H11B H 1.1819 0.2311 0.8853 0.066 Uiso 1 1 calc R
C12 C 1.1355(6) 0.3008(3) 1.0051(5) 0.0491(14) Uani 1 1 d .
H12A H 1.1771 0.2677 1.0703 0.059 Uiso 1 1 calc R
H12B H 1.1521 0.3553 1.0290 0.059 Uiso 1 1 calc R
C13 C 0.9806(6) 0.2859(3) 0.9638(5) 0.0494(14) Uani 1 1 d .
H13A H 0.9404 0.3133 0.8927 0.059 Uiso 1 1 calc R
H13B H 0.9636 0.2301 0.9503 0.059 Uiso 1 1 calc R
C14 C 0.9638(6) 0.3579(3) 1.1370(4) 0.0423(12) Uani 1 1 d .
H14 H 1.0541 0.3769 1.1622 0.051 Uiso 1 1 calc R
C15 C 0.7548(6) 0.3337(4) 1.1182(5) 0.0547(15) Uani 1 1 d .
H15 H 0.6688 0.3334 1.1309 0.066 Uiso 1 1 calc R
I1 I 0.43664(4) 0.67722(3) 0.23200(3) 0.06216(17) Uani 1 1 d .
N1 N 1.1234(4) 0.4452(2) 0.7178(3) 0.0343(9) Uani 1 1 d .
N2 N 1.1607(5) 0.3399(2) 0.8201(3) 0.0387(10) Uani 1 1 d .
N3 N 1.0512(5) 0.3222(3) 0.7273(4) 0.0485(12) Uani 1 1 d .
N4 N 0.9139(5) 0.3130(2) 1.0471(3) 0.0395(10) Uani 1 1 d .
N5 N 0.7788(5) 0.2971(3) 1.0328(4) 0.0578(13) Uani 1 1 d .
N6 N 0.8666(4) 0.3721(3) 1.1864(3) 0.0384(10) Uani 1 1 d .
O1 O 0.9186(3) 0.5822(2) 0.5732(3) 0.0398(8) Uani 1 1 d .
O2 O 0.8529(4) 0.5226(2) 0.7077(3) 0.0490(9) Uani 1 1 d .
O3 O 0.3807(4) 0.5620(2) 0.7297(3) 0.0479(9) Uani 1 1 d .
O4 O 0.2158(3) 0.5934(2) 0.5753(3) 0.0375(8) Uani 1 1 d .
O1W O 0.8602(5) 0.4855(3) 0.9294(4) 0.0822(15) Uani 1 1 d .
H1W1 H 0.8591 0.4884 0.8630 0.123 Uiso 1 1 d R
H1W2 H 0.7921 0.4609 0.9332 0.123 Uiso 1 1 d R
O2W O 0.5861(5) 0.5350(3) 0.9404(4) 0.0910(17) Uani 1 1 d .
H2W1 H 0.5306 0.5416 0.8774 0.137 Uiso 1 1 d R
H2W2 H 0.5965 0.5760 0.9770 0.137 Uiso 1 1 d R
Zn1 Zn 1.10783(5) 0.56004(3) 0.67507(4) 0.03264(15) Uani 1 1 d .

loop_
_atom_site_aniso_label
_atom_site_aniso_U_11
_atom_site_aniso_U_22
_atom_site_aniso_U_33
_atom_site_aniso_U_23
_atom_site_aniso_U_13
_atom_site_aniso_U_12
C1 0.032(3) 0.040(3) 0.031(2) -0.006(2) 0.012(2) 0.001(2)
C2 0.021(2) 0.033(2) 0.035(2) -0.0034(19) 0.0088(19) -0.0015(18)
C3 0.024(2) 0.040(3) 0.036(3) -0.001(2) 0.015(2) -0.003(2)
C4 0.033(3) 0.040(3) 0.029(2) 0.001(2) 0.013(2) 0.000(2)
C5 0.018(2) 0.045(3) 0.033(2) 0.000(2) 0.0079(19) 0.0003(19)
C6 0.021(2) 0.037(3) 0.032(2) -0.0004(19) 0.0113(19) -0.0033(19)
C7 0.026(2) 0.039(3) 0.027(2) 0.0013(19) 0.0098(19) -0.0017(19)
C8 0.032(3) 0.040(3) 0.027(2) -0.001(2) 0.012(2) -0.005(2)
C9 0.034(3) 0.051(3) 0.036(3) -0.001(2) 0.011(2) 0.005(2)
C10 0.043(3) 0.051(3) 0.029(3) -0.001(2) 0.010(2) 0.000(2)
C11 0.071(4) 0.052(3) 0.050(3) 0.018(3) 0.031(3) 0.021(3)
C12 0.063(4) 0.052(3) 0.037(3) 0.009(2) 0.021(3) 0.014(3)
C13 0.064(4) 0.051(3) 0.040(3) -0.007(2) 0.025(3) -0.002(3)
C14 0.045(3) 0.047(3) 0.037(3) -0.004(2) 0.016(2) -0.001(2)
C15 0.046(4) 0.075(4) 0.048(3) -0.011(3) 0.022(3) -0.014(3)
I1 0.0587(3) 0.0934(4) 0.0386(2) 0.0199(2) 0.02112(19) 0.0195(2)
N1 0.028(2) 0.046(2) 0.030(2) 0.0028(18) 0.0106(17) -0.0010(18)
N2 0.048(3) 0.041(3) 0.031(2) 0.0040(18) 0.018(2) 0.006(2)
N3 0.064(3) 0.045(3) 0.036(2) -0.003(2) 0.015(2) -0.005(2)
N4 0.048(3) 0.039(2) 0.035(2) 0.0017(18) 0.017(2) -0.001(2)
N5 0.059(3) 0.072(3) 0.046(3) -0.015(2) 0.021(3) -0.020(3)
N6 0.034(2) 0.050(3) 0.032(2) -0.0015(19) 0.0106(19) -0.0034(19)
O1 0.0216(17) 0.058(2) 0.0418(19) 0.0072(17) 0.0123(15) 0.0001(15)
O2 0.032(2) 0.075(3) 0.041(2) 0.0132(19) 0.0124(17) 0.0087(18)
O3 0.0317(19) 0.079(3) 0.0350(19) 0.0118(18) 0.0133(15) 0.0043(18)
O4 0.0234(18) 0.057(2) 0.0371(18) 0.0073(16) 0.0161(15) 0.0006(15)
O1W 0.092(4) 0.099(4) 0.055(3) 0.021(3) 0.021(3) -0.014(3)
O2W 0.074(3) 0.136(5) 0.047(3) -0.002(3) -0.006(2) -0.002(3)
Zn1 0.0266(3) 0.0447(3) 0.0292(3) 0.0059(2) 0.0125(2) 0.0016(2)

loop_
_atom_type_symbol
_atom_type_description
_atom_type_scat_dispersion_real
_atom_type_scat_dispersion_imag
_atom_type_scat_source
C C 0.0033 0.0016 'International Tables Vol C Tables 4.2.6.8 and 6.1.1.4'
H H 0.0000 0.0000 'International Tables Vol C Tables 4.2.6.8 and 6.1.1.4'
N N 0.0061 0.0033 'International Tables Vol C Tables 4.2.6.8 and 6.1.1.4'
O O 0.0106 0.0060 'International Tables Vol C Tables 4.2.6.8 and 6.1.1.4'
Zn Zn 0.2839 1.4301 'International Tables Vol C Tables 4.2.6.8 and 6.1.1.4'
I I -0.4742 1.8119 'International Tables Vol C Tables 4.2.6.8 and 6.1.1.4'

loop_
_geom_angle_atom_site_label_1
_geom_angle_atom_site_label_2
_geom_angle_atom_site_label_3
_geom_angle
_geom_angle_site_symmetry_1
_geom_angle_site_symmetry_3
O2 C1 O1 124.7(5) . .
O2 C1 C2 118.2(4) . .
O1 C1 C2 117.0(4) . .
C3 C2 C7 119.6(4) . .
C3 C2 C1 121.6(4) . .
C7 C2 C1 118.8(4) . .
C4 C3 C2 119.5(4) . .
C4 C3 H3 120.3 . .
C2 C3 H3 120.3 . .
C3 C4 C5 121.1(4) . .
C3 C4 I1 120.6(3) . .
C5 C4 I1 118.2(3) . .
C4 C5 C6 119.2(4) . .
C4 C5 H5 120.4 . .
C6 C5 H5 120.4 . .
C7 C6 C5 119.8(4) . .
C7 C6 C8 120.0(4) . .
C5 C6 C8 120.1(4) . .
C6 C7 C2 120.8(4) . .
C6 C7 H7 119.6 . .
C2 C7 H7 119.6 . .
O4 C8 O3 123.7(4) . .
O4 C8 C6 117.9(4) . .
O3 C8 C6 118.3(4) . .
N1 C9 N2 110.2(5) . .
N1 C9 H9 124.9 . .
N2 C9 H9 124.9 . .
N3 C10 N1 114.0(5) . .
N3 C10 H10 123.0 . .
N1 C10 H10 123.0 . .
N2 C11 C12 111.7(4) . .
N2 C11 H11A 109.3 . .
C12 C11 H11A 109.3 . .
N2 C11 H11B 109.3 . .
C12 C11 H11B 109.3 . .
H11A C11 H11B 107.9 . .
C13 C12 C11 112.3(5) . .
C13 C12 H12A 109.1 . .
C11 C12 H12A 109.1 . .
C13 C12 H12B 109.1 . .
C11 C12 H12B 109.1 . .
H12A C12 H12B 107.9 . .
N4 C13 C12 111.1(4) . .
N4 C13 H13A 109.4 . .
C12 C13 H13A 109.4 . .
N4 C13 H13B 109.4 . .
C12 C13 H13B 109.4 . .
H13A C13 H13B 108.0 . .
N4 C14 N6 110.3(5) . .
N4 C14 H14 124.9 . .
N6 C14 H14 124.9 . .
N5 C15 N6 113.9(5) . .
N5 C15 H15 123.0 . .
N6 C15 H15 123.0 . .
C9 N1 C10 103.7(4) . .
C9 N1 Zn1 128.1(4) . .
C10 N1 Zn1 126.5(3) . .
C9 N2 N3 109.6(4) . .
C9 N2 C11 129.9(5) . .
N3 N2 C11 120.0(5) . .
C10 N3 N2 102.6(4) . .
C14 N4 N5 109.9(4) . .
C14 N4 C13 129.4(5) . .
N5 N4 C13 120.5(4) . .
C15 N5 N4 103.1(5) . .
C14 N6 C15 102.8(4) . .
C14 N6 Zn1 125.0(4) . 3_767
C15 N6 Zn1 132.2(4) . 3_767
C1 O1 Zn1 110.6(3) . .
C8 O4 Zn1 106.9(3) . 1_455
H1W1 O1W H1W2 109.4 . .
H2W1 O2W H2W2 110.2 . .
O4 Zn1 O1 99.17(13) 1_655 .
O4 Zn1 N1 115.48(15) 1_655 .
O1 Zn1 N1 109.55(15) . .
O4 Zn1 N6 114.67(16) 1_655 3_767
O1 Zn1 N6 106.40(16) . 3_767
N1 Zn1 N6 110.50(16) . 3_767

loop_
_geom_bond_atom_site_label_1
_geom_bond_atom_site_label_2
_geom_bond_distance
_geom_bond_site_symmetry_2
C1 O2 1.235(6) .
C1 O1 1.269(5) .
C1 C2 1.512(6) .
C2 C3 1.387(6) .
C2 C7 1.393(6) .
C3 C4 1.385(6) .
C3 H3 0.9300 .
C4 C5 1.388(6) .
C4 I1 2.103(5) .
C5 C6 1.394(6) .
C5 H5 0.9300 .
C6 C7 1.378(6) .
C6 C8 1.523(6) .
C7 H7 0.9300 .
C8 O4 1.232(5) .
C8 O3 1.250(5) .
C9 N1 1.316(6) .
C9 N2 1.316(6) .
C9 H9 0.9300 .
C10 N3 1.310(7) .
C10 N1 1.349(6) .
C10 H10 0.9300 .
C11 N2 1.461(6) .
C11 C12 1.527(7) .
C11 H11A 0.9700 .
C11 H11B 0.9700 .
C12 C13 1.517(8) .
C12 H12A 0.9700 .
C12 H12B 0.9700 .
C13 N4 1.468(6) .
C13 H13A 0.9700 .
C13 H13B 0.9700 .
C14 N4 1.317(6) .
C14 N6 1.330(6) .
C14 H14 0.9300 .
C15 N5 1.313(7) .
C15 N6 1.357(7) .
C15 H15 0.9300 .
N1 Zn1 2.015(4) .
N2 N3 1.367(6) .
N4 N5 1.353(6) .
N6 Zn1 2.018(4) 3_767
O1 Zn1 1.985(3) .
O4 Zn1 1.965(3) 1_455
O1W H1W1 0.8200 .
O1W H1W2 0.8200 .
O2W H2W1 0.8199 .
O2W H2W2 0.8200 .
Zn1 O4 1.965(3) 1_655
Zn1 N6 2.018(4) 3_767

loop_
_geom_torsion_atom_site_label_1
_geom_torsion_atom_site_label_2
_geom_torsion_atom_site_label_3
_geom_torsion_atom_site_label_4
_geom_torsion
_geom_torsion_site_symmetry_4
O2 C1 C2 C3 -169.4(5) .
O1 C1 C2 C3 13.2(7) .
O2 C1 C2 C7 11.2(7) .
O1 C1 C2 C7 -166.2(4) .
C7 C2 C3 C4 0.6(7) .
C1 C2 C3 C4 -178.8(4) .
C2 C3 C4 C5 -1.1(7) .
C2 C3 C4 I1 -178.1(3) .
C3 C4 C5 C6 1.5(7) .
I1 C4 C5 C6 178.6(3) .
C4 C5 C6 C7 -1.5(7) .
C4 C5 C6 C8 -178.1(4) .
C5 C6 C7 C2 1.0(7) .
C8 C6 C7 C2 177.6(4) .
C3 C2 C7 C6 -0.6(7) .
C1 C2 C7 C6 178.8(4) .
C7 C6 C8 O4 -169.6(4) .
C5 C6 C8 O4 7.0(7) .
C7 C6 C8 O3 8.0(7) .
C5 C6 C8 O3 -175.4(5) .
N2 C11 C12 C13 67.0(7) .
C11 C12 C13 N4 -171.9(4) .
N2 C9 N1 C10 0.3(5) .
N2 C9 N1 Zn1 165.8(3) .
N3 C10 N1 C9 -0.3(6) .
N3 C10 N1 Zn1 -166.1(3) .
N1 C9 N2 N3 -0.3(6) .
N1 C9 N2 C11 -172.8(5) .
C12 C11 N2 C9 78.9(7) .
C12 C11 N2 N3 -92.9(6) .
N1 C10 N3 N2 0.1(6) .
C9 N2 N3 C10 0.1(5) .
C11 N2 N3 C10 173.4(4) .
N6 C14 N4 N5 1.1(6) .
N6 C14 N4 C13 176.5(5) .
C12 C13 N4 C14 12.7(8) .
C12 C13 N4 N5 -172.3(5) .
N6 C15 N5 N4 -0.1(7) .
C14 N4 N5 C15 -0.6(6) .
C13 N4 N5 C15 -176.5(5) .
N4 C14 N6 C15 -1.1(6) .
N4 C14 N6 Zn1 -178.5(3) 3_767
N5 C15 N6 C14 0.8(7) .
N5 C15 N6 Zn1 177.8(4) 3_767
O2 C1 O1 Zn1 -5.8(6) .
C2 C1 O1 Zn1 171.3(3) .
O3 C8 O4 Zn1 -4.3(6) 1_455
C6 C8 O4 Zn1 173.1(3) 1_455
C1 O1 Zn1 O4 175.4(3) 1_655
C1 O1 Zn1 N1 54.1(3) .
C1 O1 Zn1 N6 -65.4(3) 3_767
C9 N1 Zn1 O4 99.7(4) 1_655
C10 N1 Zn1 O4 -97.9(4) 1_655
C9 N1 Zn1 O1 -149.4(4) .
C10 N1 Zn1 O1 13.0(4) .
C9 N1 Zn1 N6 -32.5(4) 3_767
C10 N1 Zn1 N6 129.9(4) 3_767
